data_7108754
loop_
_publ_author_name
'Ping-Xin Zhou'
'Zhao-Zhao Zhou'
'Zi-Sheng Chen'
'Yu-Ying Ye'
'Lian-Biao Zhao'
'Yan-Fang Yang'
'Xiao-Feng Xia'
'Jian-Yi Luo'
'Yong-Min Liang'

_publ_section_title
;
 Palladium-catalyzed insertion of alpha-diazocarbonyl compounds for the
 synthesis of cyclic amino esters
;
_journal_name_full Chem.Commun.
_journal_page_first 561
_journal_paper_doi 10.1039/c2cc37464a
_journal_volume 49
_journal_year 2013
_chemical_formula_sum 'C25 H23 N O5'
_chemical_formula_weight 417.44
_chemical_name_systematic
;
?
;
_space_group_IT_number 14
_symmetry_cell_setting monoclinic
_symmetry_space_group_name_Hall '-P 2ybc'
_symmetry_space_group_name_H-M 'P 1 21/c 1'
_atom_sites_solution_hydrogens geom
_atom_sites_solution_primary direct
_atom_sites_solution_secondary difmap
_audit_creation_method SHELXL-97
_cell_angle_alpha 90.00
_cell_angle_beta 93.109(5)
_cell_angle_gamma 90.00
_cell_formula_units_Z 4
_cell_length_a 8.436(4)
_cell_length_b 14.318(7)
_cell_length_c 17.219(9)
_cell_measurement_reflns_used 2548
_cell_measurement_temperature 296(2)
_cell_measurement_theta_max 24.70
_cell_measurement_theta_min 2.37
_cell_volume 2076.8(18)
_computing_cell_refinement 'Bruker SAINT'
_computing_data_collection 'Bruker APEX2'
_computing_data_reduction 'Bruker SAINT'
_computing_molecular_graphics 'Bruker SHELXTL'
_computing_publication_material 'Bruker SHELXTL'
_computing_structure_refinement 'SHELXL-97 (Sheldrick, 2008)'
_computing_structure_solution 'SHELXS-97 (Sheldrick, 2008)'
_diffrn_ambient_temperature 296(2)
_diffrn_measured_fraction_theta_full 0.988
_diffrn_measured_fraction_theta_max 0.988
_diffrn_measurement_device_type 'Bruker APEX-II CCD'
_diffrn_measurement_method '\f and \w scans'
_diffrn_radiation_monochromator graphite
_diffrn_radiation_source 'fine-focus sealed tube'
_diffrn_radiation_type MoK\a
_diffrn_radiation_wavelength 0.71073
_diffrn_reflns_av_R_equivalents 0.0334
_diffrn_reflns_av_sigmaI/netI 0.0435
_diffrn_reflns_limit_h_max 10
_diffrn_reflns_limit_h_min -5
_diffrn_reflns_limit_k_max 9
_diffrn_reflns_limit_k_min -17
_diffrn_reflns_limit_l_max 20
_diffrn_reflns_limit_l_min -20
_diffrn_reflns_number 9753
_diffrn_reflns_theta_full 25.50
_diffrn_reflns_theta_max 25.50
_diffrn_reflns_theta_min 2.37
_exptl_absorpt_coefficient_mu 0.093
_exptl_absorpt_correction_T_max 0.9825
_exptl_absorpt_correction_T_min 0.9789
_exptl_absorpt_correction_type multi-scan
_exptl_absorpt_process_details SADABS
_exptl_crystal_colour yellow
_exptl_crystal_density_diffrn 1.335
_exptl_crystal_density_method 'not measured'
_exptl_crystal_description block
_exptl_crystal_F_000 880
_exptl_crystal_size_max 0.23
_exptl_crystal_size_mid 0.21
_exptl_crystal_size_min 0.19
_refine_diff_density_max 0.162
_refine_diff_density_min -0.249
_refine_diff_density_rms 0.046
_refine_ls_extinction_method none
_refine_ls_goodness_of_fit_ref 0.963
_refine_ls_hydrogen_treatment constr
_refine_ls_matrix_type full
_refine_ls_number_parameters 283
_refine_ls_number_reflns 3823
_refine_ls_number_restraints 0
_refine_ls_restrained_S_all 0.963
_refine_ls_R_factor_all 0.0853
_refine_ls_R_factor_gt 0.0492
_refine_ls_shift/su_max 0.000
_refine_ls_shift/su_mean 0.000
_refine_ls_structure_factor_coef Fsqd
_refine_ls_weighting_details 'calc w=1/[\s^2^(Fo^2^)+(0.1000P)^2^+0.3116P] where P=(Fo^2^+2Fc^2^)/3'
_refine_ls_weighting_scheme calc
_refine_ls_wR_factor_gt 0.1341
_refine_ls_wR_factor_ref 0.1655
_reflns_number_gt 2489
_reflns_number_total 3823
_reflns_threshold_expression >2sigma(I)
_cod_data_source_file c2cc37464a.txt
_cod_data_source_block p21c
_cod_original_cell_volume 2076.7(18)
_cod_original_sg_symbol_H-M P2(1)/c
_cod_database_code 7108754

loop_
_symmetry_equiv_pos_as_xyz
'x, y, z'
'-x, y+1/2, -z+1/2'
'-x, -y, -z'
'x, -y-1/2, z-1/2'

loop_
_atom_site_label
_atom_site_type_symbol
_atom_site_fract_x
_atom_site_fract_y
_atom_site_fract_z
_atom_site_U_iso_or_equiv
_atom_site_adp_type
_atom_site_occupancy
_atom_site_symmetry_multiplicity
_atom_site_calc_flag
_atom_site_refinement_flags
C1 C 0.4612(3) 0.43823(16) 0.70935(12) 0.0329(5) Uani 1 1 d .
C2 C 0.6240(3) 0.41392(16) 0.69638(12) 0.0329(5) Uani 1 1 d .
C3 C 0.6959(3) 0.32728(19) 0.69153(14) 0.0475(7) Uani 1 1 d .
H3 H 0.6373 0.2726 0.6953 0.057 Uiso 1 1 calc R
C4 C 0.8553(4) 0.3242(2) 0.68103(17) 0.0560(8) Uani 1 1 d .
H4 H 0.9065 0.2669 0.6781 0.067 Uiso 1 1 calc R
C5 C 0.9411(3) 0.4065(2) 0.67463(15) 0.0524(7) Uani 1 1 d .
H5 H 1.0495 0.4027 0.6677 0.063 Uiso 1 1 calc R
C6 C 0.8720(3) 0.49312(18) 0.67823(13) 0.0399(6) Uani 1 1 d .
H6 H 0.9311 0.5474 0.6730 0.048 Uiso 1 1 calc R
C7 C 0.7098(3) 0.49665(16) 0.69008(11) 0.0315(5) Uani 1 1 d .
C8 C 0.4570(3) 0.54674(16) 0.71786(12) 0.0305(5) Uani 1 1 d .
C9 C 0.4217(3) 0.56886(15) 0.80173(12) 0.0301(5) Uani 1 1 d .
C10 C 0.5373(3) 0.59800(17) 0.85491(13) 0.0367(6) Uani 1 1 d .
H10 H 0.6396 0.6083 0.8392 0.044 Uiso 1 1 calc R
C11 C 0.5043(3) 0.61242(18) 0.93225(13) 0.0400(6) Uani 1 1 d .
H11 H 0.5841 0.6328 0.9676 0.048 Uiso 1 1 calc R
C12 C 0.3548(3) 0.59677(17) 0.95643(12) 0.0350(6) Uani 1 1 d .
C13 C 0.2364(3) 0.56597(16) 0.90244(13) 0.0345(6) Uani 1 1 d .
C14 C 0.2696(3) 0.55199(16) 0.82626(12) 0.0329(5) Uani 1 1 d .
H14 H 0.1902 0.5312 0.7908 0.040 Uiso 1 1 calc R
C15 C 0.4212(4) 0.6435(2) 1.08639(14) 0.0562(8) Uani 1 1 d .
H15A H 0.5090 0.6010 1.0919 0.084 Uiso 1 1 calc R
H15B H 0.3728 0.6496 1.1353 0.084 Uiso 1 1 calc R
H15C H 0.4584 0.7035 1.0703 0.084 Uiso 1 1 calc R
C16 C -0.0347(3) 0.5247(2) 0.88042(15) 0.0523(7) Uani 1 1 d .
H16A H -0.0572 0.5738 0.8435 0.078 Uiso 1 1 calc R
H16B H -0.1271 0.5127 0.9091 0.078 Uiso 1 1 calc R
H16C H -0.0061 0.4690 0.8534 0.078 Uiso 1 1 calc R
C17 C 0.6725(3) 0.66938(16) 0.69395(13) 0.0408(6) Uani 1 1 d .
H17A H 0.7531 0.6789 0.7355 0.049 Uiso 1 1 calc R
H17B H 0.5850 0.7113 0.7029 0.049 Uiso 1 1 calc R
C18 C 0.7412(3) 0.69456(16) 0.61750(13) 0.0370(6) Uani 1 1 d .
C19 C 0.6944(3) 0.65265(19) 0.54867(14) 0.0477(7) Uani 1 1 d .
H19 H 0.6185 0.6055 0.5482 0.057 Uiso 1 1 calc R
C20 C 0.7581(4) 0.6793(2) 0.48006(16) 0.0600(8) Uani 1 1 d .
H20 H 0.7249 0.6503 0.4337 0.072 Uiso 1 1 calc R
C21 C 0.8690(4) 0.7477(2) 0.48004(17) 0.0622(9) Uani 1 1 d .
H21 H 0.9112 0.7659 0.4336 0.075 Uiso 1 1 calc R
C22 C 0.9186(4) 0.7898(2) 0.54761(18) 0.0669(9) Uani 1 1 d .
H22 H 0.9954 0.8364 0.5475 0.080 Uiso 1 1 calc R
C23 C 0.8550(3) 0.7633(2) 0.61671(16) 0.0553(8) Uani 1 1 d .
H23 H 0.8894 0.7923 0.6629 0.066 Uiso 1 1 calc R
C24 C 0.3341(3) 0.58930(18) 0.65966(13) 0.0387(6) Uani 1 1 d .
C25 C 0.2346(4) 0.5895(3) 0.52944(17) 0.0809(11) Uani 1 1 d .
H25A H 0.1263 0.5769 0.5405 0.121 Uiso 1 1 calc R
H25B H 0.2575 0.5613 0.4807 0.121 Uiso 1 1 calc R
H25C H 0.2505 0.6557 0.5265 0.121 Uiso 1 1 calc R
N1 N 0.6159(2) 0.57381(13) 0.69726(10) 0.0333(5) Uani 1 1 d .
O1 O 0.3470(2) 0.38788(12) 0.71577(10) 0.0466(5) Uani 1 1 d .
O2 O 0.3081(2) 0.60892(13) 1.02986(9) 0.0504(5) Uani 1 1 d .
O3 O 0.09204(19) 0.55173(14) 0.93217(9) 0.0491(5) Uani 1 1 d .
O4 O 0.2464(3) 0.65051(17) 0.67321(11) 0.0854(8) Uani 1 1 d .
O5 O 0.3397(2) 0.55080(15) 0.59095(10) 0.0631(6) Uani 1 1 d .

loop_
_atom_site_aniso_label
_atom_site_aniso_U_11
_atom_site_aniso_U_22
_atom_site_aniso_U_33
_atom_site_aniso_U_23
_atom_site_aniso_U_13
_atom_site_aniso_U_12
C1 0.0354(14) 0.0392(14) 0.0248(11) 0.0007(9) 0.0079(9) -0.0010(11)
C2 0.0335(13) 0.0372(13) 0.0289(11) -0.0008(9) 0.0096(9) 0.0036(11)
C3 0.0549(18) 0.0414(15) 0.0477(15) 0.0019(11) 0.0169(13) 0.0058(13)
C4 0.0550(19) 0.0496(18) 0.0648(18) -0.0007(13) 0.0159(14) 0.0179(15)
C5 0.0332(15) 0.074(2) 0.0512(16) -0.0052(14) 0.0113(12) 0.0141(15)
C6 0.0312(13) 0.0520(16) 0.0371(12) -0.0044(11) 0.0085(10) -0.0024(12)
C7 0.0293(13) 0.0418(14) 0.0240(10) -0.0022(9) 0.0067(9) 0.0008(11)
C8 0.0276(12) 0.0355(13) 0.0292(11) -0.0008(9) 0.0077(9) -0.0005(10)
C9 0.0292(13) 0.0327(13) 0.0289(11) 0.0011(9) 0.0071(9) 0.0035(10)
C10 0.0283(13) 0.0466(15) 0.0357(12) 0.0027(10) 0.0070(10) -0.0024(11)
C11 0.0356(14) 0.0510(16) 0.0334(12) -0.0026(10) 0.0004(10) -0.0056(12)
C12 0.0367(14) 0.0418(14) 0.0271(11) -0.0012(9) 0.0075(10) 0.0021(11)
C13 0.0277(13) 0.0426(14) 0.0342(12) -0.0014(10) 0.0103(10) -0.0004(11)
C14 0.0267(12) 0.0421(14) 0.0303(11) -0.0032(10) 0.0042(9) -0.0014(11)
C15 0.071(2) 0.0645(19) 0.0328(13) -0.0096(12) 0.0020(13) -0.0118(16)
C16 0.0317(14) 0.079(2) 0.0470(15) -0.0005(13) 0.0098(11) -0.0060(14)
C17 0.0499(16) 0.0349(14) 0.0389(13) -0.0041(10) 0.0130(11) -0.0064(12)
C18 0.0386(14) 0.0340(13) 0.0396(13) 0.0017(10) 0.0136(10) 0.0005(11)
C19 0.0566(18) 0.0447(16) 0.0430(14) -0.0026(11) 0.0145(12) -0.0101(13)
C20 0.083(2) 0.0573(19) 0.0418(15) -0.0036(13) 0.0173(15) 0.0019(17)
C21 0.085(2) 0.0530(19) 0.0527(17) 0.0073(14) 0.0386(16) 0.0015(17)
C22 0.074(2) 0.059(2) 0.070(2) 0.0026(16) 0.0316(17) -0.0228(17)
C23 0.0621(19) 0.0546(18) 0.0505(15) -0.0033(13) 0.0157(13) -0.0208(15)
C24 0.0403(15) 0.0441(15) 0.0327(12) 0.0000(10) 0.0105(10) 0.0021(12)
C25 0.095(3) 0.102(3) 0.0432(16) -0.0032(16) -0.0203(17) 0.028(2)
N1 0.0320(11) 0.0314(11) 0.0381(10) -0.0002(8) 0.0156(8) -0.0033(9)
O1 0.0397(10) 0.0450(11) 0.0562(11) -0.0024(8) 0.0133(8) -0.0109(9)
O2 0.0487(11) 0.0737(13) 0.0296(9) -0.0104(8) 0.0096(8) -0.0088(9)
O3 0.0299(10) 0.0819(14) 0.0369(9) -0.0094(8) 0.0139(7) -0.0066(9)
O4 0.1132(19) 0.0961(18) 0.0461(11) -0.0045(11) -0.0038(12) 0.0682(16)
O5 0.0731(14) 0.0778(15) 0.0368(10) -0.0130(9) -0.0106(9) 0.0275(11)

loop_
_atom_type_symbol
_atom_type_description
_atom_type_scat_dispersion_real
_atom_type_scat_dispersion_imag
_atom_type_scat_source
C C 0.0033 0.0016 'International Tables Vol C Tables 4.2.6.8 and 6.1.1.4'
H H 0.0000 0.0000 'International Tables Vol C Tables 4.2.6.8 and 6.1.1.4'
N N 0.0061 0.0033 'International Tables Vol C Tables 4.2.6.8 and 6.1.1.4'
O O 0.0106 0.0060 'International Tables Vol C Tables 4.2.6.8 and 6.1.1.4'

loop_
_geom_angle_atom_site_label_1
_geom_angle_atom_site_label_2
_geom_angle_atom_site_label_3
_geom_angle
O1 C1 C2 129.6(2)
O1 C1 C8 124.1(2)
C2 C1 C8 106.28(19)
C3 C2 C7 121.7(2)
C3 C2 C1 130.4(2)
C7 C2 C1 108.0(2)
C4 C3 C2 118.3(3)
C4 C3 H3 120.9
C2 C3 H3 120.9
C3 C4 C5 120.2(3)
C3 C4 H4 119.9
C5 C4 H4 119.9
C6 C5 C4 122.5(3)
C6 C5 H5 118.7
C4 C5 H5 118.7
C5 C6 C7 117.5(2)
C5 C6 H6 121.3
C7 C6 H6 121.3
N1 C7 C2 111.9(2)
N1 C7 C6 128.2(2)
C2 C7 C6 119.8(2)
N1 C8 C9 113.89(18)
N1 C8 C24 109.54(18)
C9 C8 C24 112.21(18)
N1 C8 C1 102.48(17)
C9 C8 C1 107.61(17)
C24 C8 C1 110.67(18)
C10 C9 C14 119.0(2)
C10 C9 C8 122.0(2)
C14 C9 C8 118.79(19)
C9 C10 C11 121.0(2)
C9 C10 H10 119.5
C11 C10 H10 119.5
C12 C11 C10 120.2(2)
C12 C11 H11 119.9
C10 C11 H11 119.9
O2 C12 C11 125.6(2)
O2 C12 C13 115.3(2)
C11 C12 C13 119.1(2)
O3 C13 C14 124.8(2)
O3 C13 C12 114.72(19)
C14 C13 C12 120.5(2)
C13 C14 C9 120.2(2)
C13 C14 H14 119.9
C9 C14 H14 119.9
O2 C15 H15A 109.5
O2 C15 H15B 109.5
H15A C15 H15B 109.5
O2 C15 H15C 109.5
H15A C15 H15C 109.5
H15B C15 H15C 109.5
O3 C16 H16A 109.5
O3 C16 H16B 109.5
H16A C16 H16B 109.5
O3 C16 H16C 109.5
H16A C16 H16C 109.5
H16B C16 H16C 109.5
N1 C17 C18 113.69(18)
N1 C17 H17A 108.8
C18 C17 H17A 108.8
N1 C17 H17B 108.8
C18 C17 H17B 108.8
H17A C17 H17B 107.7
C19 C18 C23 118.3(2)
C19 C18 C17 123.0(2)
C23 C18 C17 118.7(2)
C18 C19 C20 120.9(3)
C18 C19 H19 119.5
C20 C19 H19 119.5
C21 C20 C19 120.1(3)
C21 C20 H20 119.9
C19 C20 H20 119.9
C20 C21 C22 120.1(3)
C20 C21 H21 119.9
C22 C21 H21 119.9
C21 C22 C23 120.0(3)
C21 C22 H22 120.0
C23 C22 H22 120.0
C18 C23 C22 120.5(3)
C18 C23 H23 119.8
C22 C23 H23 119.8
O4 C24 O5 123.1(2)
O4 C24 C8 125.3(2)
O5 C24 C8 111.6(2)
O5 C25 H25A 109.5
O5 C25 H25B 109.5
H25A C25 H25B 109.5
O5 C25 H25C 109.5
H25A C25 H25C 109.5
H25B C25 H25C 109.5
C7 N1 C17 124.4(2)
C7 N1 C8 110.57(18)
C17 N1 C8 124.67(18)
C12 O2 C15 117.9(2)
C13 O3 C16 117.83(18)
C24 O5 C25 116.6(2)

loop_
_geom_bond_atom_site_label_1
_geom_bond_atom_site_label_2
_geom_bond_distance
C1 O1 1.213(3)
C1 C2 1.446(3)
C1 C8 1.561(3)
C2 C3 1.386(3)
C2 C7 1.395(3)
C3 C4 1.367(4)
C3 H3 0.9300
C4 C5 1.390(4)
C4 H4 0.9300
C5 C6 1.373(4)
C5 H5 0.9300
C6 C7 1.396(3)
C6 H6 0.9300
C7 N1 1.368(3)
C8 N1 1.458(3)
C8 C9 1.523(3)
C8 C24 1.529(3)
C9 C10 1.366(3)
C9 C14 1.394(3)
C10 C11 1.391(3)
C10 H10 0.9300
C11 C12 1.368(3)
C11 H11 0.9300
C12 O2 1.356(3)
C12 C13 1.398(3)
C13 O3 1.362(3)
C13 C14 1.371(3)
C14 H14 0.9300
C15 O2 1.415(3)
C15 H15A 0.9600
C15 H15B 0.9600
C15 H15C 0.9600
C16 O3 1.408(3)
C16 H16A 0.9600
C16 H16B 0.9600
C16 H16C 0.9600
C17 N1 1.451(3)
C17 C18 1.511(3)
C17 H17A 0.9700
C17 H17B 0.9700
C18 C19 1.367(3)
C18 C23 1.375(4)
C19 C20 1.378(4)
C19 H19 0.9300
C20 C21 1.355(4)
C20 H20 0.9300
C21 C22 1.356(4)
C21 H21 0.9300
C22 C23 1.384(4)
C22 H22 0.9300
C23 H23 0.9300
C24 O4 1.179(3)
C24 O5 1.308(3)
C25 O5 1.454(3)
C25 H25A 0.9600
C25 H25B 0.9600
C25 H25C 0.9600

loop_
_geom_torsion_atom_site_label_1
_geom_torsion_atom_site_label_2
_geom_torsion_atom_site_label_3
_geom_torsion_atom_site_label_4
_geom_torsion
O1 C1 C2 C3 -3.6(4)
C8 C1 C2 C3 173.9(2)
O1 C1 C2 C7 177.6(2)
C8 C1 C2 C7 -4.9(2)
C7 C2 C3 C4 0.6(4)
C1 C2 C3 C4 -178.1(2)
C2 C3 C4 C5 -0.7(4)
C3 C4 C5 C6 -0.2(4)
C4 C5 C6 C7 1.1(4)
C3 C2 C7 N1 -179.4(2)
C1 C2 C7 N1 -0.5(2)
C3 C2 C7 C6 0.3(3)
C1 C2 C7 C6 179.24(18)
C5 C6 C7 N1 178.6(2)
C5 C6 C7 C2 -1.1(3)
O1 C1 C8 N1 -174.3(2)
C2 C1 C8 N1 8.0(2)
O1 C1 C8 C9 65.3(3)
C2 C1 C8 C9 -112.33(19)
O1 C1 C8 C24 -57.6(3)
C2 C1 C8 C24 124.75(19)
N1 C8 C9 C10 -9.4(3)
C24 C8 C9 C10 -134.6(2)
C1 C8 C9 C10 103.4(2)
N1 C8 C9 C14 175.56(19)
C24 C8 C9 C14 50.4(3)
C1 C8 C9 C14 -71.6(3)
C14 C9 C10 C11 -1.1(3)
C8 C9 C10 C11 -176.1(2)
C9 C10 C11 C12 0.5(4)
C10 C11 C12 O2 -179.5(2)
C10 C11 C12 C13 0.2(4)
O2 C12 C13 O3 -0.7(3)
C11 C12 C13 O3 179.5(2)
O2 C12 C13 C14 179.5(2)
C11 C12 C13 C14 -0.3(4)
O3 C13 C14 C9 179.9(2)
C12 C13 C14 C9 -0.3(3)
C10 C9 C14 C13 1.0(3)
C8 C9 C14 C13 176.2(2)
N1 C17 C18 C19 28.0(3)
N1 C17 C18 C23 -152.7(2)
C23 C18 C19 C20 -0.7(4)
C17 C18 C19 C20 178.6(3)
C18 C19 C20 C21 0.2(4)
C19 C20 C21 C22 0.5(5)
C20 C21 C22 C23 -0.5(5)
C19 C18 C23 C22 0.7(4)
C17 C18 C23 C22 -178.7(3)
C21 C22 C23 C18 -0.1(5)
N1 C8 C24 O4 -109.2(3)
C9 C8 C24 O4 18.3(4)
C1 C8 C24 O4 138.5(3)
N1 C8 C24 O5 69.3(3)
C9 C8 C24 O5 -163.2(2)
C1 C8 C24 O5 -43.0(3)
C2 C7 N1 C17 179.37(19)
C6 C7 N1 C17 -0.3(3)
C2 C7 N1 C8 6.2(2)
C6 C7 N1 C8 -173.5(2)
C18 C17 N1 C7 61.2(3)
C18 C17 N1 C8 -126.6(2)
C9 C8 N1 C7 107.3(2)
C24 C8 N1 C7 -126.1(2)
C1 C8 N1 C7 -8.6(2)
C9 C8 N1 C17 -65.8(3)
C24 C8 N1 C17 60.7(3)
C1 C8 N1 C17 178.25(19)
C11 C12 O2 C15 2.1(4)
C13 C12 O2 C15 -177.6(2)
C14 C13 O3 C16 -3.0(4)
C12 C13 O3 C16 177.2(2)
O4 C24 O5 C25 2.1(4)
C8 C24 O5 C25 -176.4(2)
